data_7130039
loop_
_publ_author_name
'Wang, Wen-Tao'
'Zhang, Sen'
'Tao, Ling-Fei'
'Pan, Zi-Qi'
'Qian, Linghui'
'Liao, Jia-Yu'

_publ_section_title
;
 Cooperative catalysis-enabled C-N bond cleavage of biaryl lactams with
 activated isocyanides
;
_journal_name_full 'Chemical Communications'
_journal_paper_doi 10.1039/D2CC01625G
_journal_year 2022
_chemical_absolute_configuration ad
_chemical_formula_moiety 'C35 H35 N3 O4 S'
_chemical_formula_sum 'C35 H35 N3 O4 S'
_chemical_formula_weight 593.72
_space_group_crystal_system orthorhombic
_space_group_IT_number 19
_space_group_name_Hall 'P 2ac 2ab'
_space_group_name_H-M_alt 'P 21 21 21'
_atom_sites_solution_hydrogens mixed
_atom_sites_solution_primary dual
_audit_creation_date 2021-06-17
_audit_creation_method
;
Olex2 1.2
(compiled 2018.05.29 svn.r3508 for OlexSys, GUI svn.r5506)
;
_audit_update_record
;
2021-11-29 deposited with the CCDC.	2022-05-03 downloaded from the CCDC.
;
_cell_angle_alpha 90
_cell_angle_beta 90
_cell_angle_gamma 90
_cell_formula_units_Z 4
_cell_length_a 9.723(5)
_cell_length_b 17.085(16)
_cell_length_c 18.323(11)
_cell_measurement_reflns_used 9930
_cell_measurement_temperature 170(2)
_cell_measurement_theta_max 27.11
_cell_measurement_theta_min 2.41
_cell_volume 3044(4)
_computing_cell_refinement 'SAINT V8.40B (Bruker Nano, Inc., 2019)'
_computing_data_collection 'Bruker Instrument Service vV6.2.14'
_computing_data_reduction 'SAINT V8.40B (Bruker Nano, Inc., 2019)'
_computing_molecular_graphics 'Olex2 (Dolomanov et al., 2009)'
_computing_publication_material 'Olex2 (Dolomanov et al., 2009)'
_computing_structure_refinement 'ShelXL (Sheldrick, 2015)'
_computing_structure_solution 'ShelXT (Sheldrick, 2015)'
_diffrn_ambient_temperature 170.0
_diffrn_measured_fraction_theta_full 0.988
_diffrn_measured_fraction_theta_max 0.973
_diffrn_measurement_device_type 'zju Bruker D8 Venture'
_diffrn_measurement_method '\f and \w scans'
_diffrn_radiation_type MoK\a
_diffrn_radiation_wavelength 0.71073
_diffrn_reflns_av_R_equivalents 0.0703
_diffrn_reflns_av_unetI/netI 0.0544
_diffrn_reflns_Laue_measured_fraction_full 0.988
_diffrn_reflns_Laue_measured_fraction_max 0.973
_diffrn_reflns_limit_h_max 12
_diffrn_reflns_limit_h_min -12
_diffrn_reflns_limit_k_max 21
_diffrn_reflns_limit_k_min -21
_diffrn_reflns_limit_l_max 23
_diffrn_reflns_limit_l_min -22
_diffrn_reflns_number 33500
_diffrn_reflns_point_group_measured_fraction_full 0.986
_diffrn_reflns_point_group_measured_fraction_max 0.969
_diffrn_reflns_theta_full 25.242
_diffrn_reflns_theta_max 27.263
_diffrn_reflns_theta_min 2.223
_diffrn_standards_number 0
_exptl_absorpt_coefficient_mu 0.150
_exptl_absorpt_correction_T_max 0.7455
_exptl_absorpt_correction_T_min 0.5602
_exptl_absorpt_correction_type multi-scan
_exptl_absorpt_process_details
;
SADABS-2016/2 (Bruker,2016/2) was used for absorption correction.
wR2(int) was 0.1560 before and 0.0877 after correction.
The Ratio of minimum to maximum transmission is 0.7514.
The \l/2 correction factor is Not present.
;
_exptl_crystal_colour colourless
_exptl_crystal_colour_primary colourless
_exptl_crystal_density_diffrn 1.296
_exptl_crystal_description block
_exptl_crystal_F_000 1256
_exptl_crystal_size_max 0.32
_exptl_crystal_size_mid 0.23
_exptl_crystal_size_min 0.2
_refine_diff_density_max 0.288
_refine_diff_density_min -0.309
_refine_diff_density_rms 0.048
_refine_ls_abs_structure_details
;
 Flack x determined using 2306 quotients [(I+)-(I-)]/[(I+)+(I-)]
 (Parsons, Flack and Wagner, Acta Cryst. B69 (2013) 249-259).
;
_refine_ls_abs_structure_Flack 0.09(4)
_refine_ls_extinction_method none
_refine_ls_goodness_of_fit_ref 1.028
_refine_ls_hydrogen_treatment constr
_refine_ls_matrix_type full
_refine_ls_number_parameters 393
_refine_ls_number_reflns 6635
_refine_ls_number_restraints 0
_refine_ls_restrained_S_all 1.028
_refine_ls_R_factor_all 0.0517
_refine_ls_R_factor_gt 0.0434
_refine_ls_shift/su_max 0.003
_refine_ls_shift/su_mean 0.000
_refine_ls_structure_factor_coef Fsqd
_refine_ls_weighting_details 'w=1/[\s^2^(Fo^2^)+(0.0443P)^2^+0.7551P] where P=(Fo^2^+2Fc^2^)/3'
_refine_ls_weighting_scheme calc
_refine_ls_wR_factor_gt 0.1000
_refine_ls_wR_factor_ref 0.1058
_reflns_Friedel_coverage 0.776
_reflns_Friedel_fraction_full 0.983
_reflns_Friedel_fraction_max 0.964
_reflns_number_gt 5900
_reflns_number_total 6635
_reflns_threshold_expression 'I > 2\s(I)'
_cod_data_source_file d2cc01625g2.cif
_cod_data_source_block mo_210616_wt_mts_pro_0m
_cod_database_code 7130039
_shelx_shelxl_version_number 2018/3
_shelx_space_group_comment
;
The symmetry employed for this shelxl refinement is uniquely defined
by the following loop, which should always be used as a source of
symmetry information in preference to the above space-group names.
They are only intended as comments.
;
_shelx_estimated_absorpt_t_max 0.971
_shelx_estimated_absorpt_t_min 0.953
_olex2_refinement_description
;
1. Fixed Uiso
 At 1.2 times of:
  All C(H) groups, All C(H,H) groups, All N(H) groups
 At 1.5 times of:
  All C(H,H,H) groups
2.a Riding coordinates:
 N3(H3)
2.b Secondary CH2 refined with riding coordinates:
 C15(H15A,H15B), C16(H16A,H16B), C17(H17A,H17B), C18(H18A,H18B)
2.c Aromatic/amide H refined with riding coordinates:
 C1(H1), C2(H2), C3(H3A), C4(H4), C7(H7), C8(H8), C12(H12), C21(H21), C23(H23),
  C29(H29), C31(H31)
2.d Idealised Me refined as rotating group:
 C25(H25A,H25B,H25C), C26(H26A,H26B,H26C), C33(H33A,H33B,H33C), C34(H34A,H34B,
 H34C), C35(H35A,H35B,H35C)
;
_olex2_submission_special_instructions 'No special instructions were received'

loop_
_space_group_symop_operation_xyz
'x, y, z'
'-x+1/2, -y, z+1/2'
'-x, y+1/2, -z+1/2'
'x+1/2, -y+1/2, -z'

loop_
_atom_site_label
_atom_site_type_symbol
_atom_site_fract_x
_atom_site_fract_y
_atom_site_fract_z
_atom_site_U_iso_or_equiv
_atom_site_adp_type
_atom_site_occupancy
_atom_site_site_symmetry_order
_atom_site_calc_flag
_atom_site_refinement_flags_posn
_atom_site_refinement_flags_adp
_atom_site_refinement_flags_occupancy
_atom_site_disorder_assembly
_atom_site_disorder_group
S1 S 0.46792(8) 0.20261(4) 0.32459(4) 0.02944(17) Uani 1 1 d . . . . .
O1 O 0.8149(2) 0.34111(12) 0.08528(12) 0.0349(5) Uani 1 1 d . . . . .
O2 O 0.4069(3) 0.33453(15) 0.15983(12) 0.0444(6) Uani 1 1 d . . . . .
O3 O 0.3290(2) 0.22150(13) 0.30631(13) 0.0392(5) Uani 1 1 d . . . . .
O4 O 0.4998(2) 0.12328(11) 0.34148(12) 0.0390(5) Uani 1 1 d . . . . .
N1 N 0.6413(3) 0.31276(15) 0.01049(14) 0.0357(6) Uani 1 1 d . . . . .
N2 N 0.3504(3) 0.36322(15) 0.04371(14) 0.0333(6) Uani 1 1 d . . . . .
N3 N 0.5588(2) 0.22815(13) 0.25373(13) 0.0270(5) Uani 1 1 d . . . . .
H3 H 0.545283 0.278004 0.244035 0.032 Uiso 1 1 d R . . . .
C1 C 0.7545(4) 0.51324(18) 0.39396(17) 0.0379(8) Uani 1 1 d . . . . .
H1 H 0.728059 0.566594 0.397972 0.046 Uiso 1 1 calc R . . . .
C2 C 0.8104(4) 0.47649(19) 0.45254(18) 0.0410(8) Uani 1 1 d . . . . .
H2 H 0.822790 0.504129 0.497039 0.049 Uiso 1 1 calc R . . . .
C3 C 0.8498(4) 0.3975(2) 0.44738(17) 0.0368(7) Uani 1 1 d . . . . .
H3A H 0.888108 0.371915 0.488653 0.044 Uiso 1 1 calc R . . . .
C4 C 0.8335(3) 0.35748(18) 0.38368(17) 0.0317(6) Uani 1 1 d . . . . .
H4 H 0.861196 0.304240 0.380969 0.038 Uiso 1 1 calc R . . . .
C5 C 0.7758(3) 0.39413(16) 0.32139(16) 0.0266(6) Uani 1 1 d . . . . .
C6 C 0.7351(3) 0.47359(16) 0.32712(17) 0.0305(6) Uani 1 1 d . . . . .
C7 C 0.6760(4) 0.51117(17) 0.26595(18) 0.0351(7) Uani 1 1 d . . . . .
H7 H 0.645254 0.563766 0.270031 0.042 Uiso 1 1 calc R . . . .
C8 C 0.6628(3) 0.47292(17) 0.20158(17) 0.0334(7) Uani 1 1 d . . . . .
H8 H 0.623880 0.499069 0.160739 0.040 Uiso 1 1 calc R . . . .
C9 C 0.7065(3) 0.39433(16) 0.19478(15) 0.0279(6) Uani 1 1 d . . . . .
C10 C 0.7594(3) 0.35420(15) 0.25328(16) 0.0254(6) Uani 1 1 d . . . . .
C11 C 0.6952(3) 0.35812(16) 0.12206(16) 0.0292(6) Uani 1 1 d . . . . .
C12 C 0.7723(4) 0.31379(18) 0.01959(18) 0.0375(8) Uani 1 1 d . . . . .
H12 H 0.834607 0.296690 -0.017005 0.045 Uiso 1 1 calc R . . . .
C13 C 0.5902(3) 0.34115(16) 0.07641(16) 0.0301(6) Uani 1 1 d . . . . .
C14 C 0.4426(3) 0.34635(17) 0.09599(16) 0.0320(7) Uani 1 1 d . . . . .
C15 C 0.2038(4) 0.3709(2) 0.06288(19) 0.0400(8) Uani 1 1 d . . . . .
H15A H 0.190203 0.411178 0.101038 0.048 Uiso 1 1 calc R . . . .
H15B H 0.165951 0.320488 0.080374 0.048 Uiso 1 1 calc R . . . .
C16 C 0.1370(4) 0.3954(2) -0.00857(19) 0.0419(8) Uani 1 1 d . . . . .
H16A H 0.105630 0.349237 -0.036655 0.050 Uiso 1 1 calc R . . . .
H16B H 0.057612 0.430456 0.000223 0.050 Uiso 1 1 calc R . . . .
C17 C 0.2514(4) 0.4380(2) -0.04821(19) 0.0418(8) Uani 1 1 d . . . . .
H17A H 0.234040 0.439461 -0.101428 0.050 Uiso 1 1 calc R . . . .
H17B H 0.261238 0.492275 -0.029960 0.050 Uiso 1 1 calc R . . . .
C18 C 0.3776(4) 0.3900(2) -0.03091(16) 0.0367(7) Uani 1 1 d . . . . .
H18A H 0.387071 0.345322 -0.064901 0.044 Uiso 1 1 calc R . . . .
H18B H 0.462027 0.422376 -0.033122 0.044 Uiso 1 1 calc R . . . .
C19 C 0.8017(3) 0.27024(15) 0.24605(15) 0.0263(6) Uani 1 1 d . . . . .
C20 C 0.9399(3) 0.25036(17) 0.23758(16) 0.0300(6) Uani 1 1 d . . . . .
C21 C 0.9764(4) 0.17195(17) 0.23214(16) 0.0342(7) Uani 1 1 d . . . . .
H21 H 1.070611 0.158569 0.226291 0.041 Uiso 1 1 calc R . . . .
C22 C 0.8789(4) 0.11252(17) 0.23501(17) 0.0334(7) Uani 1 1 d . . . . .
C23 C 0.7424(3) 0.13275(16) 0.24205(16) 0.0313(6) Uani 1 1 d . . . . .
H23 H 0.674478 0.092812 0.242985 0.038 Uiso 1 1 calc R . . . .
C24 C 0.7023(3) 0.21103(15) 0.24783(15) 0.0270(6) Uani 1 1 d . . . . .
C25 C 1.0493(3) 0.31262(19) 0.2363(2) 0.0407(8) Uani 1 1 d . . . . .
H25A H 1.021962 0.354412 0.202646 0.061 Uiso 1 1 calc GR . . . .
H25B H 1.136423 0.289711 0.219942 0.061 Uiso 1 1 calc GR . . . .
H25C H 1.060788 0.334310 0.285424 0.061 Uiso 1 1 calc GR . . . .
C26 C 0.9208(4) 0.02801(18) 0.2294(2) 0.0450(9) Uani 1 1 d . . . . .
H26A H 0.947365 0.016214 0.179002 0.068 Uiso 1 1 calc GR . . . .
H26B H 0.843403 -0.005416 0.243638 0.068 Uiso 1 1 calc GR . . . .
H26C H 0.998915 0.018164 0.261927 0.068 Uiso 1 1 calc GR . . . .
C27 C 0.5170(3) 0.26070(16) 0.40074(16) 0.0279(6) Uani 1 1 d . . . . .
C28 C 0.5950(3) 0.22879(17) 0.45824(17) 0.0326(7) Uani 1 1 d . . . . .
C29 C 0.6142(4) 0.27511(19) 0.52026(18) 0.0381(8) Uani 1 1 d . . . . .
H29 H 0.663083 0.253678 0.560447 0.046 Uiso 1 1 calc R . . . .
C30 C 0.5653(3) 0.35020(19) 0.52557(17) 0.0372(7) Uani 1 1 d . . . . .
C31 C 0.4981(3) 0.38111(18) 0.46569(16) 0.0324(7) Uani 1 1 d . . . . .
H31 H 0.469020 0.434162 0.467650 0.039 Uiso 1 1 calc R . . . .
C32 C 0.4709(3) 0.33864(16) 0.40309(15) 0.0284(6) Uani 1 1 d . . . . .
C33 C 0.6677(4) 0.1503(2) 0.4575(2) 0.0448(8) Uani 1 1 d . . . . .
H33A H 0.599289 0.108187 0.457278 0.067 Uiso 1 1 calc GR . . . .
H33B H 0.725641 0.145627 0.501025 0.067 Uiso 1 1 calc GR . . . .
H33C H 0.725101 0.146420 0.413689 0.067 Uiso 1 1 calc GR . . . .
C34 C 0.5872(5) 0.3988(2) 0.5932(2) 0.0541(10) Uani 1 1 d . . . . .
H34A H 0.623898 0.450170 0.579477 0.081 Uiso 1 1 calc GR . . . .
H34B H 0.652608 0.372277 0.625531 0.081 Uiso 1 1 calc GR . . . .
H34C H 0.499354 0.405628 0.618659 0.081 Uiso 1 1 calc GR . . . .
C35 C 0.3953(4) 0.37988(18) 0.34212(17) 0.0358(7) Uani 1 1 d . . . . .
H35A H 0.300017 0.361287 0.340351 0.054 Uiso 1 1 calc GR . . . .
H35B H 0.440690 0.368633 0.295533 0.054 Uiso 1 1 calc GR . . . .
H35C H 0.396181 0.436449 0.350957 0.054 Uiso 1 1 calc GR . . . .

loop_
_atom_site_aniso_label
_atom_site_aniso_U_11
_atom_site_aniso_U_22
_atom_site_aniso_U_33
_atom_site_aniso_U_23
_atom_site_aniso_U_13
_atom_site_aniso_U_12
S1 0.0243(4) 0.0309(3) 0.0331(4) -0.0004(3) -0.0017(3) -0.0043(3)
O1 0.0337(12) 0.0396(11) 0.0314(11) 0.0007(9) 0.0030(10) 0.0056(9)
O2 0.0430(14) 0.0680(15) 0.0222(11) 0.0073(10) -0.0004(10) 0.0067(12)
O3 0.0233(12) 0.0501(13) 0.0441(13) -0.0028(10) -0.0031(10) -0.0052(9)
O4 0.0434(14) 0.0286(10) 0.0449(13) 0.0021(9) -0.0008(11) -0.0083(9)
N1 0.0439(18) 0.0370(14) 0.0262(13) -0.0008(10) 0.0003(12) 0.0053(12)
N2 0.0328(14) 0.0414(14) 0.0255(13) 0.0041(10) -0.0036(11) -0.0009(11)
N3 0.0224(13) 0.0288(11) 0.0298(13) -0.0015(9) -0.0019(10) 0.0007(9)
C1 0.0438(19) 0.0362(16) 0.0339(17) -0.0043(13) 0.0013(15) -0.0075(14)
C2 0.045(2) 0.0468(18) 0.0317(17) -0.0059(14) -0.0031(16) -0.0144(15)
C3 0.0320(17) 0.0510(18) 0.0273(15) 0.0032(13) -0.0075(14) -0.0070(14)
C4 0.0255(16) 0.0387(15) 0.0310(16) 0.0020(12) -0.0025(13) -0.0029(12)
C5 0.0220(14) 0.0323(13) 0.0254(14) 0.0034(11) -0.0001(12) -0.0043(11)
C6 0.0322(16) 0.0311(13) 0.0283(15) 0.0007(12) 0.0000(14) -0.0048(12)
C7 0.0406(19) 0.0274(14) 0.0375(17) -0.0001(12) -0.0016(15) 0.0008(12)
C8 0.0377(18) 0.0326(15) 0.0298(15) 0.0054(12) -0.0037(14) 0.0040(13)
C9 0.0272(16) 0.0300(13) 0.0264(15) 0.0024(11) -0.0004(12) -0.0017(11)
C10 0.0202(14) 0.0284(12) 0.0276(14) 0.0023(11) 0.0009(12) -0.0002(11)
C11 0.0295(16) 0.0299(13) 0.0283(15) 0.0046(11) 0.0007(13) 0.0040(12)
C12 0.045(2) 0.0395(17) 0.0279(16) -0.0029(12) 0.0048(15) 0.0090(14)
C13 0.0368(17) 0.0293(14) 0.0240(14) 0.0026(11) -0.0030(13) 0.0023(12)
C14 0.0380(18) 0.0333(14) 0.0248(15) 0.0016(11) -0.0029(13) 0.0001(12)
C15 0.0353(19) 0.0500(19) 0.0348(17) 0.0049(14) -0.0007(15) 0.0027(15)
C16 0.038(2) 0.0436(18) 0.044(2) 0.0070(15) -0.0078(16) 0.0053(15)
C17 0.045(2) 0.0453(17) 0.0351(18) 0.0054(14) -0.0096(17) 0.0037(15)
C18 0.0377(19) 0.0469(17) 0.0254(15) 0.0084(13) -0.0026(14) -0.0003(14)
C19 0.0283(15) 0.0301(13) 0.0205(13) 0.0015(10) -0.0013(12) 0.0037(11)
C20 0.0262(16) 0.0391(15) 0.0247(14) 0.0028(11) 0.0015(12) 0.0038(12)
C21 0.0302(16) 0.0444(16) 0.0279(15) 0.0019(12) -0.0007(14) 0.0128(13)
C22 0.0383(19) 0.0336(14) 0.0282(15) -0.0048(12) -0.0013(14) 0.0109(13)
C23 0.0372(17) 0.0306(13) 0.0263(15) -0.0042(11) -0.0023(13) 0.0009(12)
C24 0.0277(15) 0.0311(13) 0.0221(13) -0.0015(11) -0.0026(12) 0.0052(11)
C25 0.0284(18) 0.0482(18) 0.0454(19) 0.0082(14) 0.0036(15) 0.0005(13)
C26 0.047(2) 0.0393(17) 0.049(2) -0.0073(15) -0.0055(18) 0.0171(15)
C27 0.0233(14) 0.0323(13) 0.0279(14) 0.0029(11) 0.0017(12) -0.0042(11)
C28 0.0247(15) 0.0376(15) 0.0355(17) 0.0083(12) -0.0010(14) -0.0044(12)
C29 0.0350(19) 0.0501(19) 0.0291(16) 0.0099(13) -0.0057(15) -0.0061(14)
C30 0.0340(19) 0.0511(18) 0.0266(15) -0.0004(13) 0.0021(14) -0.0071(14)
C31 0.0285(17) 0.0386(15) 0.0301(15) -0.0030(12) 0.0022(13) 0.0006(12)
C32 0.0235(14) 0.0362(14) 0.0254(14) 0.0029(11) 0.0030(12) -0.0003(12)
C33 0.0350(19) 0.0456(18) 0.054(2) 0.0100(16) -0.0089(17) 0.0068(15)
C34 0.061(3) 0.072(2) 0.0298(18) -0.0072(17) -0.0015(18) -0.006(2)
C35 0.0376(18) 0.0369(15) 0.0329(17) 0.0016(12) -0.0014(14) 0.0060(13)

loop_
_atom_type_symbol
_atom_type_description
_atom_type_scat_dispersion_real
_atom_type_scat_dispersion_imag
_atom_type_scat_source
C C 0.0033 0.0016 'International Tables Vol C Tables 4.2.6.8 and 6.1.1.4'
H H 0.0000 0.0000 'International Tables Vol C Tables 4.2.6.8 and 6.1.1.4'
N N 0.0061 0.0033 'International Tables Vol C Tables 4.2.6.8 and 6.1.1.4'
O O 0.0106 0.0060 'International Tables Vol C Tables 4.2.6.8 and 6.1.1.4'
S S 0.1246 0.1234 'International Tables Vol C Tables 4.2.6.8 and 6.1.1.4'

loop_
_geom_angle_atom_site_label_1
_geom_angle_atom_site_label_2
_geom_angle_atom_site_label_3
_geom_angle
_geom_angle_site_symmetry_1
_geom_angle_site_symmetry_3
_geom_angle_publ_flag
O3 S1 N3 105.40(14) . . ?
O3 S1 C27 108.17(14) . . ?
O4 S1 O3 118.16(14) . . ?
O4 S1 N3 108.03(13) . . ?
O4 S1 C27 107.59(14) . . ?
N3 S1 C27 109.27(13) . . ?
C12 O1 C11 104.4(3) . . ?
C12 N1 C13 103.7(3) . . ?
C14 N2 C15 119.6(3) . . ?
C14 N2 C18 127.7(3) . . ?
C18 N2 C15 111.7(3) . . ?
S1 N3 H3 109.8 . . ?
C24 N3 S1 122.3(2) . . ?
C24 N3 H3 109.2 . . ?
C2 C1 H1 119.4 . . ?
C2 C1 C6 121.2(3) . . ?
C6 C1 H1 119.4 . . ?
C1 C2 H2 120.0 . . ?
C1 C2 C3 120.0(3) . . ?
C3 C2 H2 120.0 . . ?
C2 C3 H3A 119.7 . . ?
C4 C3 C2 120.5(3) . . ?
C4 C3 H3A 119.7 . . ?
C3 C4 H4 119.5 . . ?
C3 C4 C5 120.9(3) . . ?
C5 C4 H4 119.5 . . ?
C4 C5 C6 118.3(3) . . ?
C4 C5 C10 122.4(3) . . ?
C6 C5 C10 119.3(3) . . ?
C1 C6 C5 119.1(3) . . ?
C1 C6 C7 121.6(3) . . ?
C7 C6 C5 119.3(3) . . ?
C6 C7 H7 119.7 . . ?
C8 C7 C6 120.7(3) . . ?
C8 C7 H7 119.7 . . ?
C7 C8 H8 119.8 . . ?
C7 C8 C9 120.4(3) . . ?
C9 C8 H8 119.8 . . ?
C8 C9 C11 117.1(3) . . ?
C10 C9 C8 121.2(3) . . ?
C10 C9 C11 121.6(3) . . ?
C5 C10 C19 120.2(2) . . ?
C9 C10 C5 119.0(2) . . ?
C9 C10 C19 120.8(3) . . ?
O1 C11 C9 117.9(3) . . ?
C13 C11 O1 106.9(3) . . ?
C13 C11 C9 134.9(3) . . ?
O1 C12 H12 122.5 . . ?
N1 C12 O1 115.0(3) . . ?
N1 C12 H12 122.5 . . ?
N1 C13 C14 125.2(3) . . ?
C11 C13 N1 110.0(3) . . ?
C11 C13 C14 124.7(3) . . ?
O2 C14 N2 121.5(3) . . ?
O2 C14 C13 119.4(3) . . ?
N2 C14 C13 119.1(3) . . ?
N2 C15 H15A 111.1 . . ?
N2 C15 H15B 111.1 . . ?
N2 C15 C16 103.5(3) . . ?
H15A C15 H15B 109.0 . . ?
C16 C15 H15A 111.1 . . ?
C16 C15 H15B 111.1 . . ?
C15 C16 H16A 111.1 . . ?
C15 C16 H16B 111.1 . . ?
H16A C16 H16B 109.1 . . ?
C17 C16 C15 103.4(3) . . ?
C17 C16 H16A 111.1 . . ?
C17 C16 H16B 111.1 . . ?
C16 C17 H17A 111.0 . . ?
C16 C17 H17B 111.0 . . ?
H17A C17 H17B 109.0 . . ?
C18 C17 C16 103.6(3) . . ?
C18 C17 H17A 111.0 . . ?
C18 C17 H17B 111.0 . . ?
N2 C18 C17 102.6(3) . . ?
N2 C18 H18A 111.2 . . ?
N2 C18 H18B 111.2 . . ?
C17 C18 H18A 111.2 . . ?
C17 C18 H18B 111.2 . . ?
H18A C18 H18B 109.2 . . ?
C20 C19 C10 120.5(3) . . ?
C20 C19 C24 119.5(3) . . ?
C24 C19 C10 120.0(3) . . ?
C19 C20 C25 120.7(3) . . ?
C21 C20 C19 119.3(3) . . ?
C21 C20 C25 120.0(3) . . ?
C20 C21 H21 119.1 . . ?
C20 C21 C22 121.8(3) . . ?
C22 C21 H21 119.1 . . ?
C21 C22 C26 120.9(3) . . ?
C23 C22 C21 118.5(3) . . ?
C23 C22 C26 120.6(3) . . ?
C22 C23 H23 119.4 . . ?
C22 C23 C24 121.1(3) . . ?
C24 C23 H23 119.4 . . ?
C19 C24 N3 121.9(2) . . ?
C23 C24 N3 118.3(3) . . ?
C23 C24 C19 119.8(3) . . ?
C20 C25 H25A 109.5 . . ?
C20 C25 H25B 109.5 . . ?
C20 C25 H25C 109.5 . . ?
H25A C25 H25B 109.5 . . ?
H25A C25 H25C 109.5 . . ?
H25B C25 H25C 109.5 . . ?
C22 C26 H26A 109.5 . . ?
C22 C26 H26B 109.5 . . ?
C22 C26 H26C 109.5 . . ?
H26A C26 H26B 109.5 . . ?
H26A C26 H26C 109.5 . . ?
H26B C26 H26C 109.5 . . ?
C28 C27 S1 121.1(2) . . ?
C32 C27 S1 117.9(2) . . ?
C32 C27 C28 121.0(3) . . ?
C27 C28 C33 125.9(3) . . ?
C29 C28 C27 117.5(3) . . ?
C29 C28 C33 116.5(3) . . ?
C28 C29 H29 118.6 . . ?
C30 C29 C28 122.8(3) . . ?
C30 C29 H29 118.6 . . ?
C29 C30 C31 117.7(3) . . ?
C29 C30 C34 121.7(3) . . ?
C31 C30 C34 120.6(3) . . ?
C30 C31 H31 118.4 . . ?
C30 C31 C32 123.2(3) . . ?
C32 C31 H31 118.4 . . ?
C27 C32 C35 125.0(3) . . ?
C31 C32 C27 117.5(3) . . ?
C31 C32 C35 117.5(3) . . ?
C28 C33 H33A 109.5 . . ?
C28 C33 H33B 109.5 . . ?
C28 C33 H33C 109.5 . . ?
H33A C33 H33B 109.5 . . ?
H33A C33 H33C 109.5 . . ?
H33B C33 H33C 109.5 . . ?
C30 C34 H34A 109.5 . . ?
C30 C34 H34B 109.5 . . ?
C30 C34 H34C 109.5 . . ?
H34A C34 H34B 109.5 . . ?
H34A C34 H34C 109.5 . . ?
H34B C34 H34C 109.5 . . ?
C32 C35 H35A 109.5 . . ?
C32 C35 H35B 109.5 . . ?
C32 C35 H35C 109.5 . . ?
H35A C35 H35B 109.5 . . ?
H35A C35 H35C 109.5 . . ?
H35B C35 H35C 109.5 . . ?

loop_
_geom_bond_atom_site_label_1
_geom_bond_atom_site_label_2
_geom_bond_distance
_geom_bond_site_symmetry_2
_geom_bond_publ_flag
S1 O3 1.428(2) . ?
S1 O4 1.425(2) . ?
S1 N3 1.630(3) . ?
S1 C27 1.778(3) . ?
O1 C11 1.377(4) . ?
O1 C12 1.356(4) . ?
O2 C14 1.237(4) . ?
N1 C12 1.285(5) . ?
N1 C13 1.393(4) . ?
N2 C14 1.343(4) . ?
N2 C15 1.474(4) . ?
N2 C18 1.466(4) . ?
N3 H3 0.8800 . ?
N3 C24 1.429(4) . ?
C1 H1 0.9500 . ?
C1 C2 1.357(5) . ?
C1 C6 1.412(4) . ?
C2 H2 0.9500 . ?
C2 C3 1.405(5) . ?
C3 H3A 0.9500 . ?
C3 C4 1.362(4) . ?
C4 H4 0.9500 . ?
C4 C5 1.418(4) . ?
C5 C6 1.418(4) . ?
C5 C10 1.431(4) . ?
C6 C7 1.414(4) . ?
C7 H7 0.9500 . ?
C7 C8 1.355(4) . ?
C8 H8 0.9500 . ?
C8 C9 1.414(4) . ?
C9 C10 1.373(4) . ?
C9 C11 1.473(4) . ?
C10 C19 1.498(4) . ?
C11 C13 1.351(4) . ?
C12 H12 0.9500 . ?
C13 C14 1.482(5) . ?
C15 H15A 0.9900 . ?
C15 H15B 0.9900 . ?
C15 C16 1.520(5) . ?
C16 H16A 0.9900 . ?
C16 H16B 0.9900 . ?
C16 C17 1.515(5) . ?
C17 H17A 0.9900 . ?
C17 H17B 0.9900 . ?
C17 C18 1.510(5) . ?
C18 H18A 0.9900 . ?
C18 H18B 0.9900 . ?
C19 C20 1.395(4) . ?
C19 C24 1.400(4) . ?
C20 C21 1.389(4) . ?
C20 C25 1.504(4) . ?
C21 H21 0.9500 . ?
C21 C22 1.390(5) . ?
C22 C23 1.377(5) . ?
C22 C26 1.504(4) . ?
C23 H23 0.9500 . ?
C23 C24 1.397(4) . ?
C25 H25A 0.9800 . ?
C25 H25B 0.9800 . ?
C25 H25C 0.9800 . ?
C26 H26A 0.9800 . ?
C26 H26B 0.9800 . ?
C26 H26C 0.9800 . ?
C27 C28 1.408(4) . ?
C27 C32 1.406(4) . ?
C28 C29 1.397(4) . ?
C28 C33 1.516(5) . ?
C29 H29 0.9500 . ?
C29 C30 1.371(5) . ?
C30 C31 1.382(4) . ?
C30 C34 1.507(5) . ?
C31 H31 0.9500 . ?
C31 C32 1.383(4) . ?
C32 C35 1.512(4) . ?
C33 H33A 0.9800 . ?
C33 H33B 0.9800 . ?
C33 H33C 0.9800 . ?
C34 H34A 0.9800 . ?
C34 H34B 0.9800 . ?
C34 H34C 0.9800 . ?
C35 H35A 0.9800 . ?
C35 H35B 0.9800 . ?
C35 H35C 0.9800 . ?

loop_
_geom_torsion_atom_site_label_1
_geom_torsion_atom_site_label_2
_geom_torsion_atom_site_label_3
_geom_torsion_atom_site_label_4
_geom_torsion
_geom_torsion_site_symmetry_1
_geom_torsion_site_symmetry_2
_geom_torsion_site_symmetry_3
_geom_torsion_site_symmetry_4
_geom_torsion_publ_flag
S1 N3 C24 C19 -115.1(3) . . . . ?
S1 N3 C24 C23 66.4(3) . . . . ?
S1 C27 C28 C29 -171.9(2) . . . . ?
S1 C27 C28 C33 12.0(4) . . . . ?
S1 C27 C32 C31 173.8(2) . . . . ?
S1 C27 C32 C35 -6.9(4) . . . . ?
O1 C11 C13 N1 0.4(3) . . . . ?
O1 C11 C13 C14 176.1(3) . . . . ?
O3 S1 N3 C24 -173.4(2) . . . . ?
O3 S1 C27 C28 138.7(3) . . . . ?
O3 S1 C27 C32 -38.9(3) . . . . ?
O4 S1 N3 C24 -46.2(2) . . . . ?
O4 S1 C27 C28 10.0(3) . . . . ?
O4 S1 C27 C32 -167.6(2) . . . . ?
N1 C13 C14 O2 144.6(3) . . . . ?
N1 C13 C14 N2 -34.9(4) . . . . ?
N2 C15 C16 C17 -28.0(3) . . . . ?
N3 S1 C27 C28 -107.1(3) . . . . ?
N3 S1 C27 C32 75.4(3) . . . . ?
C1 C2 C3 C4 0.5(5) . . . . ?
C1 C6 C7 C8 177.6(3) . . . . ?
C2 C1 C6 C5 -0.4(5) . . . . ?
C2 C1 C6 C7 179.5(3) . . . . ?
C2 C3 C4 C5 -0.4(5) . . . . ?
C3 C4 C5 C6 -0.1(5) . . . . ?
C3 C4 C5 C10 178.9(3) . . . . ?
C4 C5 C6 C1 0.6(4) . . . . ?
C4 C5 C6 C7 -179.4(3) . . . . ?
C4 C5 C10 C9 -178.1(3) . . . . ?
C4 C5 C10 C19 1.0(4) . . . . ?
C5 C6 C7 C8 -2.4(5) . . . . ?
C5 C10 C19 C20 -78.4(4) . . . . ?
C5 C10 C19 C24 101.5(3) . . . . ?
C6 C1 C2 C3 -0.1(6) . . . . ?
C6 C5 C10 C9 0.9(4) . . . . ?
C6 C5 C10 C19 180.0(3) . . . . ?
C6 C7 C8 C9 0.8(5) . . . . ?
C7 C8 C9 C10 1.9(5) . . . . ?
C7 C8 C9 C11 -177.0(3) . . . . ?
C8 C9 C10 C5 -2.7(4) . . . . ?
C8 C9 C10 C19 178.3(3) . . . . ?
C8 C9 C11 O1 111.2(3) . . . . ?
C8 C9 C11 C13 -62.5(5) . . . . ?
C9 C10 C19 C20 100.6(4) . . . . ?
C9 C10 C19 C24 -79.5(4) . . . . ?
C9 C11 C13 N1 174.6(3) . . . . ?
C9 C11 C13 C14 -9.7(5) . . . . ?
C10 C5 C6 C1 -178.5(3) . . . . ?
C10 C5 C6 C7 1.6(4) . . . . ?
C10 C9 C11 O1 -67.6(4) . . . . ?
C10 C9 C11 C13 118.7(4) . . . . ?
C10 C19 C20 C21 179.0(3) . . . . ?
C10 C19 C20 C25 0.6(4) . . . . ?
C10 C19 C24 N3 2.4(4) . . . . ?
C10 C19 C24 C23 -179.1(3) . . . . ?
C11 O1 C12 N1 1.0(3) . . . . ?
C11 C9 C10 C5 176.1(3) . . . . ?
C11 C9 C10 C19 -3.0(5) . . . . ?
C11 C13 C14 O2 -30.4(5) . . . . ?
C11 C13 C14 N2 150.1(3) . . . . ?
C12 O1 C11 C9 -176.1(2) . . . . ?
C12 O1 C11 C13 -0.8(3) . . . . ?
C12 N1 C13 C11 0.2(3) . . . . ?
C12 N1 C13 C14 -175.5(3) . . . . ?
C13 N1 C12 O1 -0.7(4) . . . . ?
C14 N2 C15 C16 176.1(3) . . . . ?
C14 N2 C18 C17 -151.0(3) . . . . ?
C15 N2 C14 O2 2.4(4) . . . . ?
C15 N2 C14 C13 -178.2(3) . . . . ?
C15 N2 C18 C17 17.4(3) . . . . ?
C15 C16 C17 C18 39.2(3) . . . . ?
C16 C17 C18 N2 -34.5(3) . . . . ?
C18 N2 C14 O2 170.0(3) . . . . ?
C18 N2 C14 C13 -10.6(4) . . . . ?
C18 N2 C15 C16 6.7(4) . . . . ?
C19 C20 C21 C22 -0.1(5) . . . . ?
C20 C19 C24 N3 -177.7(3) . . . . ?
C20 C19 C24 C23 0.8(4) . . . . ?
C20 C21 C22 C23 1.3(5) . . . . ?
C20 C21 C22 C26 -179.7(3) . . . . ?
C21 C22 C23 C24 -1.4(5) . . . . ?
C22 C23 C24 N3 178.9(3) . . . . ?
C22 C23 C24 C19 0.4(4) . . . . ?
C24 C19 C20 C21 -0.9(4) . . . . ?
C24 C19 C20 C25 -179.3(3) . . . . ?
C25 C20 C21 C22 178.3(3) . . . . ?
C26 C22 C23 C24 179.5(3) . . . . ?
C27 S1 N3 C24 70.6(2) . . . . ?
C27 C28 C29 C30 -2.7(5) . . . . ?
C28 C27 C32 C31 -3.7(4) . . . . ?
C28 C27 C32 C35 175.6(3) . . . . ?
C28 C29 C30 C31 -1.9(5) . . . . ?
C28 C29 C30 C34 179.9(3) . . . . ?
C29 C30 C31 C32 4.0(5) . . . . ?
C30 C31 C32 C27 -1.2(5) . . . . ?
C30 C31 C32 C35 179.5(3) . . . . ?
C32 C27 C28 C29 5.6(4) . . . . ?
C32 C27 C28 C33 -170.5(3) . . . . ?
C33 C28 C29 C30 173.8(3) . . . . ?
C34 C30 C31 C32 -177.8(3) . . . . ?
